data_2238315
loop_
_publ_author_name
'Jouini, Raja'
'Bouzidi, Chahira'
'Zid, Mohamed Faouzi'
'Driss, Ahmed'

_publ_section_title
;
 K~0.78~Na~0.22~MoO~2~AsO~4~
;
_journal_coeditor_code BR2228
_journal_issue 8
_journal_name_full 'Acta Crystallographica Section E'
_journal_page_first i47
_journal_paper_doi 10.1107/S1600536813018540
_journal_volume 69
_journal_year 2013
_chemical_formula_iupac 'K0.78 Na0.22 Mo O2 As O4'
_chemical_formula_moiety 'As Mo O6, 0.11(Na2), 0.78(K)'
_chemical_formula_sum 'As K0.78 Mo Na0.22 O6'
_chemical_formula_weight 302.47
_chemical_name_systematic
;
Potassium sodium dioxidomolybdenum(VI) arsenate
;
_space_group_IT_number 62
_symmetry_cell_setting orthorhombic
_symmetry_space_group_name_Hall '-P 2ac 2n'
_symmetry_space_group_name_H-M 'P n m a'
_atom_sites_solution_primary direct
_atom_sites_solution_secondary difmap
_audit_creation_method SHELXL-97
_cell_angle_alpha 90.00
_cell_angle_beta 90.00
_cell_angle_gamma 90.00
_cell_formula_units_Z 4
_cell_length_a 10.5672(9)
_cell_length_b 6.6323(8)
_cell_length_c 6.9621(8)
_cell_measurement_reflns_used 25
_cell_measurement_temperature 298(2)
_cell_measurement_theta_max 15
_cell_measurement_theta_min 10
_cell_volume 487.94(9)
_computing_cell_refinement 'CAD-4 EXPRESS (Duisenberg, 1992; Mac\'i\<cek & Yordanov, 1992)'
_computing_data_collection 'CAD-4 EXPRESS (Duisenberg, 1992; Mac\'i\<cek & Yordanov, 1992)'
_computing_data_reduction 'XCAD4 (Harms & Wocadlo, 1995)'
_computing_molecular_graphics 'Diamond  (Brandenburg, 1998)'
_computing_publication_material 'WinGX publication routines (Farrugia, 2012)'
_computing_structure_refinement 'SHELXL97 (Sheldrick, 2008)'
_computing_structure_solution 'SHELXS97 (Sheldrick, 2008)'
_diffrn_ambient_temperature 298(2)
_diffrn_measured_fraction_theta_full 0.998
_diffrn_measured_fraction_theta_max 0.998
_diffrn_measurement_device_type 'Enraf--Nonius CAD-4'
_diffrn_measurement_method \w/2\q
_diffrn_radiation_monochromator graphite
_diffrn_radiation_source 'fine-focus sealed tube'
_diffrn_radiation_type MoK\a
_diffrn_radiation_wavelength 0.71073
_diffrn_reflns_av_R_equivalents 0.0368
_diffrn_reflns_av_sigmaI/netI 0.0277
_diffrn_reflns_limit_h_max 13
_diffrn_reflns_limit_h_min -1
_diffrn_reflns_limit_k_max 8
_diffrn_reflns_limit_k_min -1
_diffrn_reflns_limit_l_max 8
_diffrn_reflns_limit_l_min -8
_diffrn_reflns_number 1413
_diffrn_reflns_theta_full 26.95
_diffrn_reflns_theta_max 26.95
_diffrn_reflns_theta_min 3.50
_diffrn_standards_decay_% 1.2
_diffrn_standards_interval_time 120
_diffrn_standards_number 2
_exptl_absorpt_coefficient_mu 10.050
_exptl_absorpt_correction_T_max 0.098
_exptl_absorpt_correction_T_min 0.025
_exptl_absorpt_correction_type psi-scan
_exptl_absorpt_process_details '(North <i>et al.</i>, 1968)'
_exptl_crystal_colour yellow
_exptl_crystal_density_diffrn 4.117
_exptl_crystal_density_method 'not measured'
_exptl_crystal_description prism
_exptl_crystal_F_000 561
_exptl_crystal_size_max 0.45
_exptl_crystal_size_mid 0.33
_exptl_crystal_size_min 0.23
_refine_diff_density_max 0.640
_refine_diff_density_min -1.127
_refine_ls_extinction_coef 0.041(2)
_refine_ls_extinction_expression Fc^*^=kFc[1+0.001xFc^2^\l^3^/sin(2\q)]^-1/4^
_refine_ls_extinction_method SHELXL
_refine_ls_goodness_of_fit_ref 1.170
_refine_ls_matrix_type full
_refine_ls_number_parameters 64
_refine_ls_number_reflns 576
_refine_ls_number_restraints 1
_refine_ls_restrained_S_all 1.169
_refine_ls_R_factor_all 0.0254
_refine_ls_R_factor_gt 0.0246
_refine_ls_shift/su_max 0.000
_refine_ls_shift/su_mean 0.000
_refine_ls_structure_factor_coef Fsqd
_refine_ls_weighting_details 'calc w=1/[\s^2^(Fo^2^)+(0.0355P)^2^+0.6861P] where P=(Fo^2^+2Fc^2^)/3'
_refine_ls_weighting_scheme calc
_refine_ls_wR_factor_gt 0.0667
_refine_ls_wR_factor_ref 0.0670
_reflns_number_gt 553
_reflns_number_total 576
_reflns_threshold_expression I>2\s(I)
_cod_data_source_file br2228.cif
_cod_data_source_block I
_cod_database_code 2238315
_cod_database_fobs_code 2238315

loop_
_symmetry_equiv_pos_as_xyz
'x, y, z'
'-x+1/2, -y, z+1/2'
'x+1/2, -y+1/2, -z+1/2'
'-x, y+1/2, -z'
'-x, -y, -z'
'x-1/2, y, -z-1/2'
'-x-1/2, y-1/2, z-1/2'
'x, -y-1/2, z'

loop_
_atom_site_type_symbol
_atom_site_label
_atom_site_fract_x
_atom_site_fract_y
_atom_site_fract_z
_atom_site_U_iso_or_equiv
_atom_site_adp_type
_atom_site_calc_flag
_atom_site_refinement_flags
_atom_site_occupancy
_atom_site_symmetry_multiplicity
Mo Mo1 0.33773(3) 0.2500 0.04848(5) 0.0073(2) Uani d S 1 2
As As1 0.15597(4) 0.2500 0.46230(6) 0.0063(2) Uani d S 1 2
K K1 0.0000 0.0000 1.0000 0.026(2) Uani d SP 0.78(4) 2
Na Na1 0.019(4) 0.004(7) 0.909(13) 0.045(8) Uani d P 0.11(2) 1
O O1 0.4059(3) 0.2500 0.8266(5) 0.0162(7) Uani d S 1 2
O O2 0.5287(3) 0.2500 0.1823(5) 0.0112(6) Uani d S 1 2
O O3 0.1832(3) 0.2500 0.9890(5) 0.0221(8) Uani d S 1 2
O O4 0.1507(2) 0.0449(4) 0.6066(3) 0.0135(5) Uani d . 1 1
O O5 0.2973(3) 0.2500 0.3516(4) 0.0108(6) Uani d S 1 2

loop_
_atom_site_aniso_label
_atom_site_aniso_U_11
_atom_site_aniso_U_22
_atom_site_aniso_U_33
_atom_site_aniso_U_12
_atom_site_aniso_U_13
_atom_site_aniso_U_23
Mo1 0.0091(3) 0.0092(3) 0.0037(3) 0.000 -0.00043(12) 0.000
As1 0.0082(3) 0.0069(3) 0.0038(3) 0.000 0.00037(14) 0.000
K1 0.0228(19) 0.0218(13) 0.034(5) -0.0057(8) 0.0014(16) -0.0102(19)
Na1 0.050(17) 0.039(15) 0.05(2) -0.019(11) 0.011(16) -0.025(18)
O1 0.0176(15) 0.0227(17) 0.0082(15) 0.000 0.0042(12) 0.000
O2 0.0107(12) 0.0181(16) 0.0047(14) 0.000 0.0007(13) 0.000
O3 0.0126(14) 0.042(2) 0.0118(16) 0.000 -0.0015(14) 0.000
O4 0.0235(13) 0.0091(10) 0.0079(10) -0.0024(8) 0.0005(9) 0.0024(8)
O5 0.0081(13) 0.0167(15) 0.0076(14) 0.000 0.0014(11) 0.000

loop_
_atom_type_symbol
_atom_type_description
_atom_type_scat_dispersion_real
_atom_type_scat_dispersion_imag
_atom_type_scat_source
O O 0.0106 0.0060 'International Tables Vol C Tables 4.2.6.8 and 6.1.1.4'
As As 0.0499 2.0058 'International Tables Vol C Tables 4.2.6.8 and 6.1.1.4'
K K 0.2009 0.2494 'International Tables Vol C Tables 4.2.6.8 and 6.1.1.4'
Mo Mo -1.6832 0.6857 'International Tables Vol C Tables 4.2.6.8 and 6.1.1.4'
Na Na 0.0362 0.0249 'International Tables Vol C Tables 4.2.6.8 and 6.1.1.4'

loop_
_geom_angle_atom_site_label_1
_geom_angle_atom_site_label_2
_geom_angle_atom_site_label_3
_geom_angle_site_symmetry_1
_geom_angle_site_symmetry_3
_geom_angle
O3 Mo1 O1 1_554 1_554 100.77(16)
O3 Mo1 O4 1_554 7_665 96.26(7)
O1 Mo1 O4 1_554 7_665 99.06(7)
O3 Mo1 O4 1_554 2_554 96.26(7)
O1 Mo1 O4 1_554 2_554 99.06(7)
O4 Mo1 O4 7_665 2_554 155.61(13)
O3 Mo1 O5 1_554 . 92.79(14)
O1 Mo1 O5 1_554 . 166.44(13)
O4 Mo1 O5 7_665 . 79.28(7)
O4 Mo1 O5 2_554 . 79.28(7)
O3 Mo1 O2 1_554 . 169.45(15)
O1 Mo1 O2 1_554 . 89.78(14)
O4 Mo1 O2 7_665 . 81.94(6)
O4 Mo1 O2 2_554 . 81.94(6)
O5 Mo1 O2 . . 76.66(12)
O2 As1 O5 6_556 . 115.90(16)
O2 As1 O4 6_556 8_565 109.23(9)
O5 As1 O4 . 8_565 107.55(9)
O2 As1 O4 6_556 . 109.23(10)
O5 As1 O4 . . 107.55(9)
O4 As1 O4 8_565 . 107.03(16)
O3 K1 O2 5_557 6_557 116.53(10)
O3 K1 O2 . 6_557 63.47(10)
O3 K1 O2 5_557 2 63.47(10)
O3 K1 O2 . 2 116.53(10)
O3 K1 O5 5_557 6_557 78.48(7)
O3 K1 O5 . 6_557 101.52(7)
O2 K1 O5 6_557 6_557 57.05(9)
O2 K1 O5 2 6_557 122.95(9)
O3 K1 O5 5_557 2 101.52(7)
O3 K1 O5 . 2 78.48(7)
O2 K1 O5 6_557 2 122.95(9)
O2 K1 O5 2 2 57.05(9)
O3 K1 O1 5_557 2 82.47(8)
O3 K1 O1 . 2 97.53(8)
O2 K1 O1 6_557 2 71.87(6)
O2 K1 O1 2 2 108.13(6)
O5 K1 O1 6_557 2 107.00(8)
O5 K1 O1 2 2 73.00(8)
O3 K1 O1 5_557 6_557 97.53(8)
O3 K1 O1 . 6_557 82.47(8)
O2 K1 O1 6_557 6_557 108.13(6)
O2 K1 O1 2 6_557 71.87(6)
O5 K1 O1 6_557 6_557 73.00(8)
O5 K1 O1 2 6_557 107.00(8)
O3 K1 O4 5_557 5_557 62.19(9)
O3 K1 O4 . 5_557 117.81(9)
O2 K1 O4 6_557 5_557 54.95(7)
O2 K1 O4 2 5_557 125.05(7)
O5 K1 O4 6_557 5_557 51.47(6)
O5 K1 O4 2 5_557 128.53(6)
O1 K1 O4 2 5_557 57.25(7)
O1 K1 O4 6_557 5_557 122.75(7)
O3 K1 O4 5_557 . 117.81(9)
O3 K1 O4 . . 62.19(9)
O2 K1 O4 6_557 . 125.05(7)
O2 K1 O4 2 . 54.95(7)
O5 K1 O4 6_557 . 128.53(6)
O5 K1 O4 2 . 51.47(6)
O1 K1 O4 2 . 122.75(7)
O1 K1 O4 6_557 . 57.25(7)
O2 Na1 O3 2 . 141(4)
O2 Na1 O4 2 . 69(2)
O3 Na1 O4 . . 74.2(19)
O2 Na1 O5 2 2 66.1(13)
O3 Na1 O5 . 2 86.5(11)
O4 Na1 O5 . 2 62.1(16)
O2 Na1 O1 2 6_557 86(2)
O3 Na1 O1 . 6_557 93(2)
O4 Na1 O1 . 6_557 70(2)
O5 Na1 O1 2 6_557 131(4)
O2 Na1 O3 2 5_557 65.1(9)
O3 Na1 O3 . 5_557 152(4)
O4 Na1 O3 . 5_557 134(2)
O5 Na1 O3 2 5_557 102.7(16)
O1 Na1 O3 6_557 5_557 100.6(10)

loop_
_geom_bond_atom_site_label_1
_geom_bond_atom_site_label_2
_geom_bond_site_symmetry_2
_geom_bond_distance
Mo1 O3 1_554 1.685(3)
Mo1 O1 1_554 1.704(3)
Mo1 O4 7_665 2.001(2)
Mo1 O4 2_554 2.001(2)
Mo1 O5 . 2.153(3)
Mo1 O2 . 2.223(3)
As1 O2 6_556 1.680(3)
As1 O5 . 1.681(3)
As1 O4 8_565 1.692(2)
As1 O4 . 1.692(2)
K1 O3 5_557 2.550(3)
K1 O3 . 2.550(3)
K1 O2 6_557 2.781(3)
K1 O2 2 2.781(3)
K1 O5 6_557 2.899(2)
K1 O5 2 2.899(2)
K1 O1 2 2.985(3)
K1 O1 6_557 2.985(3)
K1 O4 5_557 3.182(2)
K1 O4 . 3.182(2)
Na1 O2 2 2.36(5)
Na1 O3 . 2.45(3)
Na1 O4 . 2.54(9)
Na1 O5 2 2.60(4)
Na1 O1 6_557 2.61(7)
Na1 O3 5_557 2.81(6)
